data_4333870
loop_
_publ_author_name
'Matthew J. Polinski'
'Evgeny V. Alekseev'
'Victoria R. Darling'
'Justin N. Cross'
'Wulf Depmeier'
'Thomas E. Albrecht-Schmitt'

_publ_section_title
;
 A New Family of Lanthanide Borate Halides with Unusual Coordination and a
 New Neodymium-Containing Cationic Framework
;
_journal_name_full 'Inorganic Chemistry'
_journal_page_first 1965
_journal_page_last 1975
_journal_paper_doi 10.1021/ic302309z
_journal_volume 52
_journal_year 2013
_chemical_formula_moiety Ce[B6O9(OH)2(H2O)2Br]*0.5H2O
_chemical_formula_sum 'B6 Br Ce O13.5'
_chemical_formula_weight 500.89
_chemical_name_common 'Cerium(III) Borate Bromide'
_chemical_name_systematic
; 
 ? 
;
_space_group_IT_number 14
_symmetry_cell_setting monoclinic
_symmetry_space_group_name_Hall '-P 2yn'
_symmetry_space_group_name_H-M 'P 1 21/n 1'
_atom_sites_solution_hydrogens none
_atom_sites_solution_primary direct
_atom_sites_solution_secondary difmap
_audit_creation_method SHELXL-97
_cell_angle_alpha 90.00
_cell_angle_beta 90.085(2)
_cell_angle_gamma 90.00
_cell_formula_units_Z 4
_cell_length_a 8.1507(13)
_cell_length_b 14.874(2)
_cell_length_c 9.8671(15)
_cell_measurement_reflns_used 2739
_cell_measurement_temperature 100(2)
_cell_measurement_theta_max 27.58
_cell_measurement_theta_min 2.48
_cell_volume 1196.2(3)
_computing_cell_refinement 'Smart Saint'
_computing_data_collection Smart
_computing_data_reduction SAINT
_computing_molecular_graphics 'SHELXP-91 (Sheldrick, 1997)'
_computing_publication_material 'SHELXCIF-97 (Sheldrick, 2000)'
_computing_structure_refinement 'SHELXL-97 (Sheldrick, 2008)'
_computing_structure_solution 'SHELXS-97 (Sheldrick, 2008)'
_diffrn_ambient_temperature 100(2)
_diffrn_detector_area_resol_mean 0
_diffrn_measured_fraction_theta_full 0.986
_diffrn_measured_fraction_theta_max 0.986
_diffrn_measurement_device_type 'BRUKER apex II'
_diffrn_measurement_method '0.5 wide w/ exposures'
_diffrn_radiation_monochromator 'Quazar Optics'
_diffrn_radiation_source 'Imus microfocused'
_diffrn_radiation_type MoK\a
_diffrn_radiation_wavelength 0.71073
_diffrn_reflns_av_R_equivalents 0.0353
_diffrn_reflns_av_sigmaI/netI 0.0297
_diffrn_reflns_limit_h_max 10
_diffrn_reflns_limit_h_min -10
_diffrn_reflns_limit_k_max 19
_diffrn_reflns_limit_k_min -18
_diffrn_reflns_limit_l_max 12
_diffrn_reflns_limit_l_min -12
_diffrn_reflns_number 11989
_diffrn_reflns_theta_full 27.58
_diffrn_reflns_theta_max 27.58
_diffrn_reflns_theta_min 2.48
_exptl_absorpt_coefficient_mu 7.215
_exptl_absorpt_correction_T_max 0.859
_exptl_absorpt_correction_T_min 0.622
_exptl_absorpt_correction_type numerical
_exptl_absorpt_process_details SHELTXPREP
_exptl_crystal_colour Colorless
_exptl_crystal_density_diffrn 2.781
_exptl_crystal_description Plate
_exptl_crystal_F_000 924
_exptl_crystal_size_max 0.085
_exptl_crystal_size_mid 0.056
_exptl_crystal_size_min 0.021
_refine_diff_density_max 1.653
_refine_diff_density_min -1.666
_refine_diff_density_rms 0.184
_refine_ls_extinction_method none
_refine_ls_goodness_of_fit_ref 1.061
_refine_ls_hydrogen_treatment none
_refine_ls_matrix_type full
_refine_ls_number_parameters 199
_refine_ls_number_reflns 2739
_refine_ls_number_restraints 0
_refine_ls_restrained_S_all 1.061
_refine_ls_R_factor_all 0.0388
_refine_ls_R_factor_gt 0.0333
_refine_ls_shift/su_max 0.002
_refine_ls_shift/su_mean 0.000
_refine_ls_structure_factor_coef Fsqd
_refine_ls_weighting_details 'calc w=1/[\s^2^(Fo^2^)+(0.0385P)^2^+9.4106P] where P=(Fo^2^+2Fc^2^)/3'
_refine_ls_weighting_scheme calc
_refine_ls_wR_factor_gt 0.0807
_refine_ls_wR_factor_ref 0.0831
_reflns_number_gt 2466
_reflns_number_total 2739
_reflns_threshold_expression >2sigma(I)
_cod_data_source_file ic302309z_si_002_02.cif
_cod_data_source_block CeBOBr
_cod_original_cell_volume 1196.3(3)
_cod_original_formula_sum 'B6 Br Ce O13.50'
_cod_database_code 4333870

loop_
_symmetry_equiv_pos_as_xyz
'x, y, z'
'-x+1/2, y+1/2, -z+1/2'
'-x, -y, -z'
'x-1/2, -y-1/2, z-1/2'

loop_
_atom_site_label
_atom_site_type_symbol
_atom_site_fract_x
_atom_site_fract_y
_atom_site_fract_z
_atom_site_U_iso_or_equiv
_atom_site_adp_type
_atom_site_occupancy
_atom_site_symmetry_multiplicity
_atom_site_calc_flag
_atom_site_refinement_flags
Ce1 Ce -0.64775(3) 1.182141(18) 0.69809(3) 0.00714(10) Uani 1 1 d .
Br1 Br -0.57391(8) 1.37744(4) 0.67448(9) 0.03349(19) Uani 1 1 d .
O13 O -0.6592(4) 1.2198(2) 0.9531(3) 0.0082(7) Uani 1 1 d .
O12 O -0.6583(4) 1.2105(2) 0.4374(3) 0.0089(7) Uani 1 1 d .
O11 O -0.3623(4) 1.2074(3) 0.8152(3) 0.0096(7) Uani 1 1 d .
O10 O -0.1268(4) 1.2703(2) 0.6957(3) 0.0065(7) Uani 1 1 d .
O9 O -0.8906(4) 1.2653(3) 0.8419(4) 0.0107(7) Uani 1 1 d .
O8 O -0.3548(4) 1.1953(2) 0.5787(4) 0.0100(7) Uani 1 1 d .
O7 O -0.8951(4) 1.2469(2) 0.5480(3) 0.0080(7) Uani 1 1 d .
O6 O -0.1640(4) 1.1095(3) 0.7133(4) 0.0144(8) Uani 1 1 d .
O5 O -0.5220(5) 1.0357(2) 0.8203(4) 0.0126(7) Uani 1 1 d .
O4 O -0.4674(4) 0.9053(2) 0.6918(4) 0.0108(7) Uani 1 1 d .
O3 O -0.4862(4) 0.8946(2) 0.9317(4) 0.0103(7) Uani 1 1 d .
O2 O -0.8591(5) 1.0852(3) 0.7911(7) 0.0435(15) Uani 1 1 d .
B6 B -0.4933(6) 0.9445(4) 0.8145(6) 0.0096(10) Uani 1 1 d .
O1 O -0.6718(10) 1.0430(3) 0.5526(5) 0.0568(19) Uani 1 1 d .
B5 B -0.2498(6) 1.1928(4) 0.7002(5) 0.0073(10) Uani 1 1 d .
B4 B -0.5475(6) 1.2012(4) 1.0651(6) 0.0083(10) Uani 1 1 d .
B3 B -0.8071(7) 1.2506(4) 0.4300(5) 0.0086(10) Uani 1 1 d .
B2 B -0.5497(6) 1.1914(4) 0.3236(5) 0.0079(10) Uani 1 1 d .
B1 B -0.8058(7) 1.2646(4) 0.9622(6) 0.0096(10) Uani 1 1 d .
O1W O -0.9822(15) 0.9620(8) 0.5406(12) 0.051(3) Uani 0.50 1 d P

loop_
_atom_site_aniso_label
_atom_site_aniso_U_11
_atom_site_aniso_U_22
_atom_site_aniso_U_33
_atom_site_aniso_U_23
_atom_site_aniso_U_13
_atom_site_aniso_U_12
Ce1 0.00535(14) 0.01025(15) 0.00582(14) 0.00014(10) 0.00018(9) -0.00015(10)
Br1 0.0220(3) 0.0130(3) 0.0655(5) 0.0020(3) -0.0044(3) -0.0011(2)
O13 0.0026(14) 0.0151(18) 0.0068(16) -0.0003(13) -0.0005(12) 0.0001(13)
O12 0.0055(15) 0.0152(17) 0.0060(16) -0.0005(13) 0.0013(12) -0.0013(13)
O11 0.0062(15) 0.0165(18) 0.0060(17) -0.0014(13) 0.0034(12) -0.0022(13)
O10 0.0025(14) 0.0114(17) 0.0057(16) -0.0001(13) 0.0006(12) -0.0012(12)
O9 0.0017(15) 0.022(2) 0.0087(17) 0.0044(14) -0.0009(12) 0.0008(14)
O8 0.0035(15) 0.0174(19) 0.0091(17) -0.0007(14) 0.0005(12) -0.0026(13)
O7 0.0029(14) 0.0143(17) 0.0067(16) 0.0012(14) 0.0010(12) 0.0005(13)
O6 0.0094(17) 0.0127(19) 0.021(2) 0.0010(15) 0.0008(14) 0.0024(14)
O5 0.0185(18) 0.0114(18) 0.0078(17) -0.0013(14) -0.0010(14) 0.0042(14)
O4 0.0113(17) 0.0129(18) 0.0083(17) 0.0004(14) 0.0003(13) 0.0047(14)
O3 0.0098(16) 0.0112(18) 0.0099(17) -0.0024(13) 0.0036(13) 0.0020(13)
O2 0.011(2) 0.023(3) 0.097(5) 0.014(3) 0.007(2) -0.0019(18)
B6 0.006(2) 0.012(3) 0.011(3) 0.000(2) -0.0023(19) -0.003(2)
O1 0.137(6) 0.017(2) 0.016(2) -0.0023(19) -0.011(3) -0.002(3)
B5 0.006(2) 0.011(3) 0.005(2) -0.0009(19) -0.0007(18) -0.0016(19)
B4 0.007(2) 0.012(3) 0.006(2) -0.002(2) 0.0018(19) -0.001(2)
B3 0.009(2) 0.011(3) 0.005(2) -0.001(2) 0.0011(19) -0.003(2)
B2 0.005(2) 0.013(3) 0.006(2) 0.003(2) 0.0001(18) 0.001(2)
B1 0.007(2) 0.012(3) 0.010(3) 0.004(2) 0.0003(19) -0.001(2)
O1W 0.050(7) 0.060(8) 0.042(7) 0.005(6) -0.010(5) -0.024(6)

loop_
_atom_type_symbol
_atom_type_description
_atom_type_scat_dispersion_real
_atom_type_scat_dispersion_imag
_atom_type_scat_source
B B 0.0013 0.0007 'International Tables Vol C Tables 4.2.6.8 and 6.1.1.4'
O O 0.0106 0.0060 'International Tables Vol C Tables 4.2.6.8 and 6.1.1.4'
Br Br -0.2901 2.4595 'International Tables Vol C Tables 4.2.6.8 and 6.1.1.4'
Ce Ce -0.2486 2.6331 'International Tables Vol C Tables 4.2.6.8 and 6.1.1.4'

loop_
_geom_angle_atom_site_label_1
_geom_angle_atom_site_label_2
_geom_angle_atom_site_label_3
_geom_angle
_geom_angle_site_symmetry_1
_geom_angle_site_symmetry_3
O2 Ce1 O1 70.9(2) . .
O2 Ce1 O13 74.56(17) . .
O1 Ce1 O13 136.82(14) . .
O2 Ce1 O12 116.51(17) . .
O1 Ce1 O12 64.52(14) . .
O13 Ce1 O12 157.78(11) . .
O2 Ce1 O11 123.23(16) . .
O1 Ce1 O11 115.83(19) . .
O13 Ce1 O11 64.70(10) . .
O12 Ce1 O11 116.06(11) . .
O2 Ce1 O7 83.61(15) . .
O1 Ce1 O7 85.56(17) . .
O13 Ce1 O7 115.66(10) . .
O12 Ce1 O7 51.15(10) . .
O11 Ce1 O7 149.13(11) . .
O2 Ce1 O8 147.71(15) . .
O1 Ce1 O8 83.0(2) . .
O13 Ce1 O8 116.62(10) . .
O12 Ce1 O8 65.25(10) . .
O11 Ce1 O8 52.49(10) . .
O7 Ce1 O8 113.71(10) . .
O2 Ce1 O5 67.67(14) . .
O1 Ce1 O5 67.72(15) . .
O13 Ce1 O5 75.69(11) . .
O12 Ce1 O5 125.80(11) . .
O11 Ce1 O5 65.26(11) . .
O7 Ce1 O5 145.53(11) . .
O8 Ce1 O5 85.23(11) . .
O2 Ce1 O9 63.74(15) . .
O1 Ce1 O9 127.6(2) . .
O13 Ce1 O9 50.81(10) . .
O12 Ce1 O9 114.57(11) . .
O11 Ce1 O9 110.44(11) . .
O7 Ce1 O9 65.12(10) . .
O8 Ce1 O9 147.62(11) . .
O5 Ce1 O9 114.15(11) . .
O2 Ce1 Br1 138.87(12) . .
O1 Ce1 Br1 140.43(12) . .
O13 Ce1 Br1 82.65(8) . .
O12 Ce1 Br1 76.77(8) . .
O11 Ce1 Br1 73.46(8) . .
O7 Ce1 Br1 75.99(8) . .
O8 Ce1 Br1 73.32(8) . .
O5 Ce1 Br1 138.41(8) . .
O9 Ce1 Br1 75.27(8) . .
O2 Ce1 B3 102.69(17) . .
O1 Ce1 B3 75.74(16) . .
O13 Ce1 B3 137.84(13) . .
O12 Ce1 B3 25.42(13) . .
O11 Ce1 B3 134.06(13) . .
O7 Ce1 B3 25.94(12) . .
O8 Ce1 B3 88.48(13) . .
O5 Ce1 B3 143.40(13) . .
O9 Ce1 B3 89.50(13) . .
Br1 Ce1 B3 72.45(11) . .
B1 O13 B4 125.9(4) . .
B1 O13 Ce1 101.7(3) . .
B4 O13 Ce1 132.5(3) . .
B3 O12 B2 126.1(4) . .
B3 O12 Ce1 98.8(3) . .
B2 O12 Ce1 135.1(3) . .
B3 O11 B5 120.0(4) 4_686 .
B3 O11 Ce1 136.0(3) 4_686 .
B5 O11 Ce1 101.0(3) . .
B4 O10 B5 121.3(4) 4_685 .
B4 O10 B2 115.3(4) 4_685 4_686
B5 O10 B2 122.0(4) . 4_686
B1 O9 B2 123.8(4) . 4_586
B1 O9 Ce1 94.7(3) . .
B2 O9 Ce1 141.3(3) 4_586 .
B1 O8 B5 122.0(4) 4_685 .
B1 O8 Ce1 132.1(3) 4_685 .
B5 O8 Ce1 99.1(3) . .
B3 O7 B4 121.3(4) . 4_585
B3 O7 Ce1 95.1(3) . .
B4 O7 Ce1 139.4(3) 4_585 .
B6 O5 Ce1 147.4(3) . .
B6 O4 B2 122.1(4) . 3_476
B6 O3 B4 123.8(4) . 3_477
O4 B6 O5 119.0(5) . .
O4 B6 O3 120.7(5) . .
O5 B6 O3 120.2(5) . .
O6 B5 O8 112.3(4) . .
O6 B5 O11 111.2(4) . .
O8 B5 O11 105.2(4) . .
O6 B5 O10 109.6(4) . .
O8 B5 O10 109.8(4) . .
O11 B5 O10 108.6(4) . .
O3 B4 O13 108.7(4) 3_477 .
O3 B4 O7 111.0(4) 3_477 4_686
O13 B4 O7 109.8(4) . 4_686
O3 B4 O10 109.9(4) 3_477 4_586
O13 B4 O10 109.1(4) . 4_586
O7 B4 O10 108.3(4) 4_686 4_586
O12 B3 O7 114.0(4) . .
O12 B3 O11 122.6(4) . 4_585
O7 B3 O11 123.4(5) . 4_585
O12 B3 Ce1 55.8(2) . .
O7 B3 Ce1 58.9(2) . .
O11 B3 Ce1 170.9(4) 4_585 .
O4 B2 O9 111.4(4) 3_476 4_685
O4 B2 O12 109.4(4) 3_476 .
O9 B2 O12 111.0(4) 4_685 .
O4 B2 O10 108.9(4) 3_476 4_585
O9 B2 O10 107.7(4) 4_685 4_585
O12 B2 O10 108.4(4) . 4_585
O8 B1 O13 121.8(5) 4_586 .
O8 B1 O9 125.6(5) 4_586 .
O13 B1 O9 112.6(5) . .

loop_
_geom_bond_atom_site_label_1
_geom_bond_atom_site_label_2
_geom_bond_distance
_geom_bond_site_symmetry_2
Ce1 O2 2.428(5) .
Ce1 O1 2.526(5) .
Ce1 O13 2.579(3) .
Ce1 O12 2.608(3) .
Ce1 O11 2.624(3) .
Ce1 O7 2.679(3) .
Ce1 O8 2.671(3) .
Ce1 O5 2.692(4) .
Ce1 O9 2.733(4) .
Ce1 Br1 2.9758(8) .
Ce1 B3 3.116(5) .
O13 B1 1.371(6) .
O13 B4 1.458(6) .
O12 B3 1.354(7) .
O12 B2 1.459(6) .
O11 B3 1.369(6) 4_686
O11 B5 1.476(6) .
O10 B4 1.504(6) 4_685
O10 B5 1.529(6) .
O10 B2 1.520(6) 4_686
O9 B1 1.373(6) .
O9 B2 1.459(6) 4_586
O8 B1 1.355(7) 4_685
O8 B5 1.473(6) .
O7 B3 1.369(6) .
O7 B4 1.473(6) 4_585
O6 B5 1.430(6) .
O5 B6 1.378(7) .
O4 B6 1.360(7) .
O4 B2 1.453(7) 3_476
O3 B6 1.375(7) .
O3 B4 1.451(7) 3_477
B4 O3 1.451(7) 3_477
B4 O7 1.473(6) 4_686
B4 O10 1.504(6) 4_586
B3 O11 1.369(6) 4_585
B2 O4 1.453(7) 3_476
B2 O9 1.459(6) 4_685
B2 O10 1.520(6) 4_585
B1 O8 1.355(7) 4_586
O1W O1W 1.42(2) 3_376
